data_4100742
loop_
_publ_author_name
'He, Xuyang'
'Allan, John F.'
'Noll, Bruce C.'
'Henderson, Kenneth W.'

_journal_name_full 'Journal of the American Chemical Society'
_journal_paper_doi 10.1021/ja0510616
_journal_year 2005
_chemical_formula_sum 'C46.5 H66 N2 O9 S Si'
_chemical_formula_weight 857.16
_space_group_IT_number 2
_symmetry_cell_setting triclinic
_symmetry_space_group_name_Hall '-P 1'
_symmetry_space_group_name_H-M 'P -1'
_cell_angle_alpha 64.694(3)
_cell_angle_beta 88.776(5)
_cell_angle_gamma 89.879(5)
_cell_formula_units_Z 2
_cell_length_a 10.6540(18)
_cell_length_b 14.514(3)
_cell_length_c 16.899(3)
_cell_measurement_temperature 193(2)
_cell_volume 2361.8(7)
_diffrn_ambient_temperature 193(2)
_exptl_crystal_density_diffrn 1.205
_cod_depositor_comments
;
The following automatic conversions were performed:
'_symmetry_cell_setting' value 'Triclinic' changed to 'triclinic'
according to '/home/saulius/struct/CIF-dictionaries/cif_core.dic'
dictionary named 'cif_core.dic' version 2.4.1 from 2010-06-29.

Automatic conversion script
Id: cif_fix_enum 1527 2010-12-29 10:47:43Z saulius 
;
_cod_original_formula_sum 'C46.50 H66 N2 O9 S Si'
_cod_database_code 4100742

loop_
_symmetry_equiv_pos_as_xyz
'x, y, z'
'-x, -y, -z'

loop_
_atom_site_label
_atom_site_type_symbol
_atom_site_fract_x
_atom_site_fract_y
_atom_site_fract_z
_atom_site_U_iso_or_equiv
_atom_site_adp_type
_atom_site_occupancy
_atom_site_symmetry_multiplicity
_atom_site_calc_flag
_atom_site_refinement_flags
_atom_site_disorder_assembly
_atom_site_disorder_group
S1 S 0.26173(11) 0.04419(9) 0.13063(8) 0.0314(3) Uani 1 1 d . . .
Si1 Si 0.31027(12) 0.27348(10) -0.04479(9) 0.0308(3) Uani 1 1 d . . .
O6 O 0.2285(3) 0.2837(2) 0.03362(19) 0.0323(7) Uani 1 1 d . . .
O1 O -0.3789(3) 0.2834(2) 0.3874(2) 0.0403(8) Uani 1 1 d . . .
O4 O -0.0691(3) 0.1320(2) 0.2482(2) 0.0340(8) Uani 1 1 d . . .
H4 H -0.1279 0.1488 0.2712 0.051 Uiso 1 1 calc R . .
O2 O -0.2591(3) 0.1897(3) 0.3361(2) 0.0396(8) Uani 1 1 d . . .
N2 N 0.0324(3) 0.1030(3) 0.3801(2) 0.0301(9) Uani 1 1 d . . .
O3 O -0.0567(3) 0.1093(2) 0.4995(2) 0.0440(9) Uani 1 1 d . . .
N1 N -0.1718(3) 0.2944(3) 0.3884(2) 0.0308(9) Uani 1 1 d . . .
O5 O 0.6599(3) -0.1350(2) 0.3915(2) 0.0506(10) Uani 1 1 d . . .
C9 C 0.0860(4) 0.2565(3) 0.2479(3) 0.0255(10) Uani 1 1 d . . .
H9 H 0.1624 0.2583 0.2786 0.031 Uiso 1 1 calc R . .
C3 C 0.1415(4) 0.0834(3) 0.2608(3) 0.0285(10) Uani 1 1 d . . .
H3A H 0.1123 0.0135 0.2820 0.034 Uiso 1 1 calc R . .
H3B H 0.2197 0.0832 0.2892 0.034 Uiso 1 1 calc R . .
C11 C -0.0426(4) 0.2690(3) 0.3729(3) 0.0298(11) Uani 1 1 d . . .
C6 C 0.1205(4) 0.3079(3) 0.1481(3) 0.0281(10) Uani 1 1 d . . .
C5 C 0.2118(4) 0.2376(3) 0.1257(3) 0.0284(10) Uani 1 1 d . . .
H5 H 0.2929 0.2378 0.1519 0.034 Uiso 1 1 calc R . .
C4 C 0.1646(4) 0.1277(3) 0.1617(3) 0.0267(10) Uani 1 1 d . . .
H4A H 0.0824 0.1303 0.1359 0.032 Uiso 1 1 calc R . .
C2 C 0.0457(4) 0.1444(3) 0.2842(3) 0.0259(10) Uani 1 1 d . . .
C1 C -0.0250(4) 0.1530(4) 0.4216(3) 0.0318(11) Uani 1 1 d . . .
C20 C 0.3773(4) -0.0029(3) 0.2117(3) 0.0309(11) Uani 1 1 d . . .
C10 C -0.0136(4) 0.3150(3) 0.2739(3) 0.0311(11) Uani 1 1 d . . .
H10A H -0.0903 0.3163 0.2435 0.037 Uiso 1 1 calc R . .
H10B H 0.0148 0.3849 0.2547 0.037 Uiso 1 1 calc R . .
C22 C 0.5756(4) 0.0130(4) 0.2729(3) 0.0363(12) Uani 1 1 d . . .
H22 H 0.6429 0.0534 0.2733 0.044 Uiso 1 1 calc R . .
C27 C 0.4756(4) 0.2349(3) -0.0124(3) 0.0327(11) Uani 1 1 d . . .
C33 C 0.2228(4) 0.1897(3) -0.0845(3) 0.0297(11) Uani 1 1 d . . .
C21 C 0.4792(4) 0.0545(4) 0.2118(3) 0.0370(12) Uani 1 1 d . . .
H21 H 0.4851 0.1222 0.1708 0.044 Uiso 1 1 calc R . .
C38 C 0.0956(4) 0.1703(4) -0.0620(3) 0.0363(12) Uani 1 1 d . . .
H38 H 0.0591 0.1962 -0.0254 0.044 Uiso 1 1 calc R . .
C16 C -0.4998(4) 0.2417(4) 0.3746(3) 0.0412(13) Uani 1 1 d . . .
C8 C 0.0046(4) 0.3334(4) 0.0898(3) 0.0380(12) Uani 1 1 d . . .
H8A H -0.0491 0.3786 0.1029 0.057 Uiso 1 1 calc R . .
H8B H -0.0406 0.2717 0.1009 0.057 Uiso 1 1 calc R . .
H8C H 0.0310 0.3657 0.0294 0.057 Uiso 1 1 calc R . .
C15 C -0.2694(4) 0.2507(4) 0.3683(3) 0.0331(11) Uani 1 1 d . . .
C7 C 0.1910(4) 0.4086(3) 0.1272(3) 0.0395(12) Uani 1 1 d . . .
H7A H 0.1347 0.4561 0.1349 0.059 Uiso 1 1 calc R . .
H7B H 0.2221 0.4367 0.0678 0.059 Uiso 1 1 calc R . .
H7C H 0.2601 0.3957 0.1660 0.059 Uiso 1 1 calc R . .
C12 C 0.0346(4) 0.3212(4) 0.4195(3) 0.0378(12) Uani 1 1 d . . .
H12A H 0.0511 0.2739 0.4794 0.045 Uiso 1 1 calc R . .
H12B H 0.1140 0.3471 0.3888 0.045 Uiso 1 1 calc R . .
C23 C 0.5691(4) -0.0870(4) 0.3314(3) 0.0384(12) Uani 1 1 d . . .
C28 C 0.5467(5) 0.2884(4) 0.0226(3) 0.0446(13) Uani 1 1 d . . .
H28 H 0.5106 0.3435 0.0287 0.053 Uiso 1 1 calc R . .
C14 C -0.1803(4) 0.3613(4) 0.4326(3) 0.0432(13) Uani 1 1 d . . .
H14A H -0.1988 0.3232 0.4947 0.052 Uiso 1 1 calc R . .
H14B H -0.2438 0.4130 0.4070 0.052 Uiso 1 1 calc R . .
C32 C 0.5349(4) 0.1537(4) -0.0202(3) 0.0414(13) Uani 1 1 d . . .
H32 H 0.4905 0.1156 -0.0428 0.050 Uiso 1 1 calc R . .
C31 C 0.6582(5) 0.1273(4) 0.0046(4) 0.0517(15) Uani 1 1 d . . .
H31 H 0.6959 0.0732 -0.0022 0.062 Uiso 1 1 calc R . .
C37 C 0.0217(5) 0.1145(4) -0.0917(3) 0.0461(13) Uani 1 1 d . . .
H37 H -0.0626 0.1025 -0.0750 0.055 Uiso 1 1 calc R . .
C13 C -0.0493(5) 0.4082(4) 0.4165(4) 0.0496(14) Uani 1 1 d . . .
H13A H -0.0276 0.4294 0.4618 0.059 Uiso 1 1 calc R . .
H13B H -0.0426 0.4665 0.3599 0.059 Uiso 1 1 calc R . .
C26 C 0.7648(4) -0.0763(4) 0.3964(4) 0.0475(14) Uani 1 1 d . . .
H26A H 0.8124 -0.0514 0.3423 0.071 Uiso 1 1 calc R . .
H26B H 0.8172 -0.1183 0.4436 0.071 Uiso 1 1 calc R . .
H26C H 0.7352 -0.0197 0.4066 0.071 Uiso 1 1 calc R . .
C18 C -0.5149(5) 0.2668(4) 0.2790(4) 0.0567(16) Uani 1 1 d . . .
H18A H -0.5128 0.3394 0.2454 0.085 Uiso 1 1 calc R . .
H18B H -0.5938 0.2403 0.2711 0.085 Uiso 1 1 calc R . .
H18C H -0.4478 0.2367 0.2596 0.085 Uiso 1 1 calc R . .
C36 C 0.0748(6) 0.0766(4) -0.1468(4) 0.0566(16) Uani 1 1 d . . .
H36 H 0.0262 0.0392 -0.1680 0.068 Uiso 1 1 calc R . .
C39 C 0.3104(5) 0.4060(4) -0.1377(3) 0.0431(13) Uani 1 1 d . . .
C34 C 0.2710(5) 0.1507(4) -0.1402(3) 0.0448(13) Uani 1 1 d . . .
H34 H 0.3549 0.1631 -0.1580 0.054 Uiso 1 1 calc R . .
C41 C 0.1755(5) 0.4350(4) -0.1709(4) 0.0602(17) Uani 1 1 d . . .
H41A H 0.1763 0.5017 -0.2187 0.090 Uiso 1 1 calc R . .
H41B H 0.1225 0.4350 -0.1242 0.090 Uiso 1 1 calc R . .
H41C H 0.1441 0.3864 -0.1903 0.090 Uiso 1 1 calc R . .
C25 C 0.3728(5) -0.1039(4) 0.2741(4) 0.0622(18) Uani 1 1 d . . .
H25 H 0.3045 -0.1446 0.2759 0.075 Uiso 1 1 calc R . .
C19 C -0.5934(5) 0.2993(4) 0.4045(4) 0.0619(17) Uani 1 1 d . . .
H19A H -0.5776 0.2865 0.4640 0.093 Uiso 1 1 calc R . .
H19B H -0.6769 0.2771 0.4007 0.093 Uiso 1 1 calc R . .
H19C H -0.5852 0.3710 0.3677 0.093 Uiso 1 1 calc R . .
C29 C 0.6690(5) 0.2625(4) 0.0486(4) 0.0532(15) Uani 1 1 d . . .
H29 H 0.7134 0.2995 0.0723 0.064 Uiso 1 1 calc R . .
C17 C -0.5072(5) 0.1290(4) 0.4324(4) 0.0611(17) Uani 1 1 d . . .
H17A H -0.4546 0.0934 0.4081 0.092 Uiso 1 1 calc R . .
H17B H -0.5924 0.1059 0.4362 0.092 Uiso 1 1 calc R . .
H17C H -0.4793 0.1159 0.4899 0.092 Uiso 1 1 calc R . .
C24 C 0.4667(5) -0.1448(4) 0.3329(4) 0.069(2) Uani 1 1 d . . .
H24 H 0.4610 -0.2123 0.3741 0.082 Uiso 1 1 calc R . .
C30 C 0.7243(5) 0.1828(5) 0.0394(4) 0.0573(16) Uani 1 1 d . . .
H30 H 0.8067 0.1657 0.0566 0.069 Uiso 1 1 calc R . .
C42 C 0.3581(7) 0.4886(4) -0.1112(4) 0.079(2) Uani 1 1 d . . .
H42A H 0.4477 0.4842 -0.1061 0.119 Uiso 1 1 calc R . .
H42B H 0.3202 0.4786 -0.0561 0.119 Uiso 1 1 calc R . .
H42C H 0.3361 0.5546 -0.1551 0.119 Uiso 1 1 calc R . .
C35 C 0.1996(6) 0.0943(5) -0.1703(4) 0.0584(16) Uani 1 1 d . . .
H35 H 0.2359 0.0679 -0.2068 0.070 Uiso 1 1 calc R . .
C40 C 0.3932(5) 0.4093(5) -0.2146(4) 0.0665(18) Uani 1 1 d . . .
H40A H 0.3625 0.3604 -0.2339 0.100 Uiso 1 1 calc R . .
H40B H 0.4781 0.3933 -0.1958 0.100 Uiso 1 1 calc R . .
H40C H 0.3905 0.4763 -0.2619 0.100 Uiso 1 1 calc R . .
O2E O 0.0613(10) 0.7672(8) 0.3470(7) 0.227(4) Uiso 1 1 d D . .
C2E C -0.0203(14) 0.7079(11) 0.3376(10) 0.201(6) Uiso 1 1 d D . .
C1E C -0.1493(11) 0.6735(9) 0.3673(8) 0.185(5) Uiso 1 1 d . . .
H1E1 H -0.1479 0.6089 0.4176 0.278 Uiso 1 1 calc R . .
H1E2 H -0.1934 0.6665 0.3212 0.278 Uiso 1 1 calc R . .
H1E3 H -0.1911 0.7226 0.3825 0.278 Uiso 1 1 calc R . .
C3E C 0.1864(11) 0.6794(9) 0.2588(8) 0.170(4) Uiso 1 1 d . . .
H3E1 H 0.2069 0.7510 0.2257 0.204 Uiso 1 1 calc R . .
H3E2 H 0.2382 0.6516 0.3102 0.204 Uiso 1 1 calc R . .
O1E O 0.0520(9) 0.6655(7) 0.2842(6) 0.197(3) Uiso 1 1 d . . .
C4E C 0.2053(10) 0.6243(9) 0.2054(7) 0.163(4) Uiso 1 1 d . . .
H4E1 H 0.2099 0.5526 0.2425 0.244 Uiso 1 1 calc R . .
H4E2 H 0.2821 0.6468 0.1718 0.244 Uiso 1 1 calc R . .
H4E3 H 0.1363 0.6370 0.1665 0.244 Uiso 1 1 calc R . .
C1M C 0.413(2) 0.4588(16) 0.5319(15) 0.146(8) Uiso 0.50 1 d P . .
H1MA H 0.4866 0.4417 0.5667 0.176 Uiso 0.50 1 d PR . .
H1MB H 0.3428 0.4765 0.5593 0.176 Uiso 0.50 1 d PR . .
H1MC H 0.3836 0.4044 0.5188 0.176 Uiso 0.50 1 d PR . .
O1M O 0.4164(19) 0.5322(16) 0.4535(15) 0.230(8) Uiso 0.50 1 d P . .
H1M H 0.4710 0.5598 0.4066 0.344 Uiso 0.50 1 d PR . .
O1W O 0.2336(16) 0.5072(14) 0.4456(12) 0.218(7) Uiso 0.50 1 d P . .
H1W H 0.2691 0.4622 0.4952 0.328 Uiso 0.50 1 d PR . .
H2W H 0.2926 0.5467 0.4090 0.328 Uiso 0.50 1 d PR . .

loop_
_atom_site_aniso_label
_atom_site_aniso_U_11
_atom_site_aniso_U_22
_atom_site_aniso_U_33
_atom_site_aniso_U_23
_atom_site_aniso_U_13
_atom_site_aniso_U_12
S1 0.0297(7) 0.0322(7) 0.0361(7) -0.0182(6) -0.0023(5) 0.0056(5)
Si1 0.0290(7) 0.0310(7) 0.0291(8) -0.0099(6) 0.0015(6) 0.0018(5)
O6 0.0364(19) 0.0319(18) 0.0266(19) -0.0107(15) -0.0004(14) 0.0054(14)
O1 0.0236(18) 0.048(2) 0.052(2) -0.0241(19) 0.0032(15) 0.0084(15)
O4 0.0242(17) 0.0386(19) 0.042(2) -0.0198(17) 0.0018(15) -0.0011(14)
O2 0.0293(19) 0.048(2) 0.050(2) -0.0293(19) 0.0057(15) -0.0003(15)
N2 0.030(2) 0.033(2) 0.028(2) -0.0136(19) 0.0028(17) 0.0080(17)
O3 0.053(2) 0.044(2) 0.029(2) -0.0107(18) 0.0045(17) 0.0144(17)
N1 0.025(2) 0.036(2) 0.035(2) -0.018(2) -0.0016(17) 0.0094(17)
O5 0.041(2) 0.039(2) 0.054(2) -0.0024(19) -0.0153(18) 0.0041(16)
C9 0.023(2) 0.025(2) 0.030(3) -0.013(2) -0.0033(19) 0.0041(18)
C3 0.029(3) 0.022(2) 0.034(3) -0.012(2) -0.003(2) 0.0037(19)
C11 0.029(3) 0.030(3) 0.030(3) -0.013(2) -0.003(2) 0.008(2)
C6 0.027(2) 0.025(2) 0.029(3) -0.009(2) 0.001(2) 0.0036(19)
C5 0.028(3) 0.028(2) 0.030(3) -0.012(2) -0.004(2) 0.0020(19)
C4 0.021(2) 0.028(2) 0.031(3) -0.012(2) -0.0001(19) 0.0032(18)
C2 0.021(2) 0.025(2) 0.031(3) -0.011(2) 0.0012(19) -0.0009(18)
C1 0.027(3) 0.038(3) 0.031(3) -0.015(2) -0.005(2) 0.005(2)
C20 0.029(3) 0.030(3) 0.034(3) -0.014(2) 0.001(2) 0.001(2)
C10 0.028(3) 0.030(3) 0.035(3) -0.014(2) -0.004(2) 0.006(2)
C22 0.028(3) 0.041(3) 0.035(3) -0.012(3) 0.001(2) -0.002(2)
C27 0.030(3) 0.031(3) 0.031(3) -0.008(2) 0.006(2) -0.003(2)
C33 0.027(3) 0.034(3) 0.024(3) -0.009(2) -0.002(2) 0.004(2)
C21 0.036(3) 0.032(3) 0.035(3) -0.007(2) 0.000(2) 0.002(2)
C38 0.039(3) 0.043(3) 0.027(3) -0.015(2) -0.002(2) 0.001(2)
C16 0.024(3) 0.039(3) 0.052(4) -0.011(3) 0.006(2) -0.002(2)
C8 0.035(3) 0.044(3) 0.032(3) -0.013(3) -0.006(2) 0.010(2)
C15 0.025(3) 0.036(3) 0.034(3) -0.011(2) 0.001(2) 0.006(2)
C7 0.048(3) 0.028(3) 0.041(3) -0.012(2) 0.004(2) 0.001(2)
C12 0.035(3) 0.042(3) 0.044(3) -0.026(3) -0.007(2) 0.003(2)
C23 0.036(3) 0.032(3) 0.039(3) -0.007(2) -0.008(2) 0.011(2)
C28 0.042(3) 0.040(3) 0.051(4) -0.018(3) 0.001(3) 0.000(2)
C14 0.043(3) 0.050(3) 0.046(3) -0.029(3) -0.002(2) 0.012(2)
C32 0.035(3) 0.047(3) 0.042(3) -0.019(3) -0.003(2) -0.003(2)
C31 0.035(3) 0.057(4) 0.067(4) -0.030(3) -0.001(3) 0.005(3)
C37 0.038(3) 0.052(3) 0.046(3) -0.018(3) -0.002(2) -0.010(2)
C13 0.045(3) 0.057(4) 0.063(4) -0.041(3) -0.012(3) 0.013(3)
C26 0.040(3) 0.047(3) 0.050(4) -0.015(3) -0.015(3) 0.007(2)
C18 0.035(3) 0.062(4) 0.066(4) -0.020(3) -0.009(3) -0.002(3)
C36 0.066(4) 0.050(4) 0.061(4) -0.029(3) -0.014(3) -0.005(3)
C39 0.044(3) 0.038(3) 0.039(3) -0.009(3) 0.007(2) 0.000(2)
C34 0.035(3) 0.062(4) 0.043(3) -0.028(3) -0.005(2) 0.010(3)
C41 0.060(4) 0.045(3) 0.050(4) 0.004(3) 0.002(3) 0.018(3)
C25 0.054(4) 0.030(3) 0.084(5) -0.006(3) -0.022(3) -0.013(3)
C19 0.027(3) 0.054(4) 0.093(5) -0.021(4) 0.019(3) 0.006(3)
C29 0.032(3) 0.057(4) 0.074(4) -0.030(3) -0.010(3) -0.006(3)
C17 0.046(3) 0.053(4) 0.071(4) -0.014(3) 0.024(3) 0.002(3)
C24 0.055(4) 0.030(3) 0.089(5) 0.007(3) -0.035(3) -0.003(3)
C30 0.024(3) 0.070(4) 0.074(4) -0.027(4) -0.005(3) -0.001(3)
C42 0.127(6) 0.041(4) 0.054(4) -0.005(3) 0.001(4) -0.021(4)
C35 0.055(4) 0.077(4) 0.064(4) -0.049(4) -0.004(3) 0.010(3)
C40 0.058(4) 0.072(4) 0.045(4) -0.001(3) 0.015(3) 0.008(3)

loop_
_geom_bond_atom_site_label_1
_geom_bond_atom_site_label_2
_geom_bond_distance
_geom_bond_site_symmetry_2
_geom_bond_publ_flag
S1 C20 1.769(4) . ?
S1 C4 1.826(4) . ?
Si1 O6 1.629(3) . ?
Si1 C27 1.869(5) . ?
Si1 C33 1.878(5) . ?
Si1 C39 1.893(5) . ?
O6 C5 1.414(5) . ?
O1 C15 1.343(5) . ?
O1 C16 1.482(5) . ?
O4 C2 1.423(5) . ?
O2 C15 1.225(5) . ?
N2 C1 1.345(5) . ?
N2 C2 1.470(5) . ?
O3 C1 1.232(5) . ?
N1 C15 1.342(6) . ?
N1 C14 1.459(5) . ?
N1 C11 1.470(5) . ?
O5 C23 1.374(5) . ?
O5 C26 1.432(5) . ?
C9 C10 1.529(5) . ?
C9 C2 1.531(6) . ?
C9 C6 1.560(6) . ?
C3 C2 1.504(5) . ?
C3 C4 1.529(6) . ?
C11 C1 1.539(6) . ?
C11 C10 1.539(6) . ?
C11 C12 1.552(6) . ?
C6 C8 1.540(6) . ?
C6 C7 1.542(6) . ?
C6 C5 1.563(6) . ?
C5 C4 1.526(6) . ?
C20 C21 1.371(6) . ?
C20 C25 1.393(7) . ?
C22 C23 1.363(6) . ?
C22 C21 1.412(6) . ?
C27 C32 1.391(6) . ?
C27 C28 1.393(6) . ?
C33 C34 1.379(6) . ?
C33 C38 1.397(6) . ?
C38 C37 1.376(6) . ?
C16 C17 1.505(7) . ?
C16 C18 1.510(7) . ?
C16 C19 1.512(6) . ?
C12 C13 1.530(6) . ?
C23 C24 1.371(7) . ?
C28 C29 1.383(6) . ?
C14 C13 1.522(7) . ?
C32 C31 1.390(6) . ?
C31 C30 1.385(7) . ?
C37 C36 1.380(7) . ?
C36 C35 1.372(7) . ?
C39 C40 1.538(7) . ?
C39 C42 1.538(7) . ?
C39 C41 1.545(7) . ?
C34 C35 1.373(7) . ?
C25 C24 1.369(7) . ?
C29 C30 1.363(7) . ?
O2E C2E 1.284(12) . ?
C2E O1E 1.493(14) . ?
C2E C1E 1.466(15) . ?
C3E C4E 1.451(12) . ?
C3E O1E 1.475(12) . ?
C1M O1M 1.30(2) . ?
C1M O1M 1.85(2) 2_666 ?
O1M C1M 1.85(2) 2_666 ?
